data_7108609
loop_
_publ_author_name
'Yongshu Xie'
'Yubin Ding'
'Xin Li'
'Cheng Wang'
'Jonathan P. Hill'
'Katsuhiko Ariga'
'Weibing Zhang'
'Weihong  Zhu'

_publ_section_title
;
 Selective, sensitive and reversible 'turn-on' fluorescent cyanide probes
 based on 2,2'-dipyridylaminoanthracene-Cu^2+^ ensembles
;
_journal_name_full Chem.Commun.
_journal_page_first 11513
_journal_paper_doi 10.1039/c2cc36140j
_journal_volume 48
_journal_year 2012
_chemical_formula_sum 'C24 H17 N3'
_chemical_formula_weight 347.41
_chemical_name_systematic
;
?
;
_space_group_IT_number 19
_symmetry_cell_setting orthorhombic
_symmetry_space_group_name_Hall 'P 2ac 2ab'
_symmetry_space_group_name_H-M 'P 21 21 21'
_atom_sites_solution_hydrogens geom
_atom_sites_solution_primary direct
_atom_sites_solution_secondary difmap
_audit_creation_method SHELXL-97
_cell_angle_alpha 90.00
_cell_angle_beta 90.00
_cell_angle_gamma 90.00
_cell_formula_units_Z 4
_cell_length_a 8.6890(12)
_cell_length_b 11.6597(16)
_cell_length_c 16.959(2)
_cell_measurement_temperature 293(2)
_cell_volume 1718.1(4)
_computing_structure_refinement 'SHELXL-97 (Sheldrick, 1997)'
_computing_structure_solution 'SHELXS-97 (Sheldrick, 1990)'
_diffrn_ambient_temperature 293(2)
_diffrn_measured_fraction_theta_full 0.997
_diffrn_measured_fraction_theta_max 0.997
_diffrn_radiation_monochromator graphite
_diffrn_radiation_source 'fine-focus sealed tube'
_diffrn_radiation_type MoK\a
_diffrn_radiation_wavelength 0.71073
_diffrn_reflns_av_R_equivalents 0.0377
_diffrn_reflns_av_sigmaI/netI 0.0314
_diffrn_reflns_limit_h_max 10
_diffrn_reflns_limit_h_min -10
_diffrn_reflns_limit_k_max 13
_diffrn_reflns_limit_k_min -13
_diffrn_reflns_limit_l_max 19
_diffrn_reflns_limit_l_min -20
_diffrn_reflns_number 12909
_diffrn_reflns_theta_full 25.00
_diffrn_reflns_theta_max 25.00
_diffrn_reflns_theta_min 2.12
_exptl_absorpt_coefficient_mu 0.080
_exptl_absorpt_correction_T_max 0.9865
_exptl_absorpt_correction_T_min 0.9802
_exptl_absorpt_correction_type multi-scan
_exptl_absorpt_process_details sadabs
_exptl_crystal_density_diffrn 1.343
_exptl_crystal_density_method 'not measured'
_exptl_crystal_F_000 728
_exptl_crystal_size_max 0.25
_exptl_crystal_size_mid 0.19
_exptl_crystal_size_min 0.17
_refine_diff_density_max 0.171
_refine_diff_density_min -0.184
_refine_diff_density_rms 0.037
_refine_ls_extinction_method none
_refine_ls_goodness_of_fit_ref 1.130
_refine_ls_hydrogen_treatment constr
_refine_ls_matrix_type full
_refine_ls_number_parameters 245
_refine_ls_number_reflns 3013
_refine_ls_number_restraints 0
_refine_ls_restrained_S_all 1.130
_refine_ls_R_factor_all 0.0446
_refine_ls_R_factor_gt 0.0404
_refine_ls_shift/su_max 0.000
_refine_ls_shift/su_mean 0.000
_refine_ls_structure_factor_coef Fsqd
_refine_ls_weighting_details 'calc w=1/[\s^2^(Fo^2^)+(0.0501P)^2^+0.0508P] where P=(Fo^2^+2Fc^2^)/3'
_refine_ls_weighting_scheme calc
_refine_ls_wR_factor_gt 0.0937
_refine_ls_wR_factor_ref 0.0954
_reflns_number_gt 2770
_reflns_number_total 3013
_reflns_threshold_expression >2sigma(I)
_cod_data_source_file c2cc36140j.txt
_cod_data_source_block xie4
_cod_original_sg_symbol_H-M P212121
_cod_database_code 7108609

loop_
_symmetry_equiv_pos_as_xyz
'x, y, z'
'-x+1/2, -y, z+1/2'
'-x, y+1/2, -z+1/2'
'x+1/2, -y+1/2, -z'

loop_
_atom_site_label
_atom_site_type_symbol
_atom_site_fract_x
_atom_site_fract_y
_atom_site_fract_z
_atom_site_U_iso_or_equiv
_atom_site_adp_type
_atom_site_occupancy
_atom_site_symmetry_multiplicity
_atom_site_calc_flag
_atom_site_refinement_flags
C1 C 0.6696(3) 0.08097(17) 0.59023(12) 0.0351(5) Uani 1 1 d .
H1 H 0.5863 0.1137 0.5641 0.042 Uiso 1 1 calc R
C2 C 0.7560(3) 0.00141(19) 0.54985(12) 0.0373(5) Uani 1 1 d .
H2 H 0.7307 -0.0207 0.4988 0.045 Uiso 1 1 calc R
C3 C 0.8814(2) -0.04408(17) 0.58836(12) 0.0348(5) Uani 1 1 d .
H3 H 0.9430 -0.0982 0.5634 0.042 Uiso 1 1 calc R
C4 C 0.9154(2) -0.00935(16) 0.66369(11) 0.0306(4) Uani 1 1 d .
H4 H 1.0010 -0.0383 0.6899 0.037 Uiso 1 1 calc R
C5 C 0.8188(2) 0.07035(15) 0.70026(11) 0.0251(4) Uani 1 1 d .
C6 C 0.7833(2) 0.19799(15) 0.81788(11) 0.0243(4) Uani 1 1 d .
C7 C 0.7283(2) 0.29482(16) 0.77890(12) 0.0300(5) Uani 1 1 d .
H7 H 0.7316 0.2996 0.7242 0.036 Uiso 1 1 calc R
C8 C 0.6693(2) 0.38284(16) 0.82311(13) 0.0368(5) Uani 1 1 d .
H8 H 0.6304 0.4479 0.7985 0.044 Uiso 1 1 calc R
C9 C 0.6676(3) 0.37462(18) 0.90430(13) 0.0377(5) Uani 1 1 d .
H9 H 0.6266 0.4328 0.9354 0.045 Uiso 1 1 calc R
C10 C 0.7284(2) 0.27779(17) 0.93739(12) 0.0356(5) Uani 1 1 d .
H10 H 0.7302 0.2728 0.9921 0.043 Uiso 1 1 calc R
C11 C 0.9365(2) 0.02374(15) 0.82595(11) 0.0239(4) Uani 1 1 d .
C12 C 0.8690(2) -0.08004(16) 0.84867(11) 0.0267(4) Uani 1 1 d .
C13 C 0.7142(2) -0.10936(17) 0.83138(11) 0.0315(5) Uani 1 1 d .
H13 H 0.6517 -0.0570 0.8052 0.038 Uiso 1 1 calc R
C14 C 0.6558(3) -0.21320(18) 0.85269(13) 0.0417(6) Uani 1 1 d .
H14 H 0.5540 -0.2309 0.8407 0.050 Uiso 1 1 calc R
C15 C 0.7474(3) -0.29404(18) 0.89255(13) 0.0444(6) Uani 1 1 d .
H15 H 0.7066 -0.3652 0.9057 0.053 Uiso 1 1 calc R
C16 C 0.8941(3) -0.26886(17) 0.91182(12) 0.0398(6) Uani 1 1 d .
H16 H 0.9529 -0.3228 0.9387 0.048 Uiso 1 1 calc R
C17 C 0.9607(3) -0.16114(16) 0.89177(11) 0.0307(5) Uani 1 1 d .
C18 C 1.1113(2) -0.13321(17) 0.91110(11) 0.0329(5) Uani 1 1 d .
H18 H 1.1697 -0.1857 0.9395 0.039 Uiso 1 1 calc R
C19 C 1.1776(2) -0.02958(18) 0.88939(11) 0.0320(5) Uani 1 1 d .
C20 C 1.3327(3) -0.0023(2) 0.90673(13) 0.0413(6) Uani 1 1 d .
H20 H 1.3920 -0.0543 0.9352 0.050 Uiso 1 1 calc R
C21 C 1.3967(3) 0.0972(2) 0.88301(13) 0.0483(6) Uani 1 1 d .
H21 H 1.4986 0.1134 0.8955 0.058 Uiso 1 1 calc R
C22 C 1.3095(3) 0.1769(2) 0.83938(13) 0.0444(6) Uani 1 1 d .
H22 H 1.3547 0.2452 0.8232 0.053 Uiso 1 1 calc R
C23 C 1.1602(2) 0.15522(18) 0.82062(12) 0.0343(5) Uani 1 1 d .
H23 H 1.1043 0.2089 0.7919 0.041 Uiso 1 1 calc R
C24 C 1.0887(2) 0.05102(17) 0.84453(11) 0.0277(4) Uani 1 1 d .
N1 N 0.69665(19) 0.11476(14) 0.66439(9) 0.0308(4) Uani 1 1 d .
N2 N 0.84717(18) 0.10218(12) 0.77903(9) 0.0252(4) Uani 1 1 d .
N3 N 0.78547(19) 0.18987(13) 0.89620(9) 0.0301(4) Uani 1 1 d .

loop_
_atom_site_aniso_label
_atom_site_aniso_U_11
_atom_site_aniso_U_22
_atom_site_aniso_U_33
_atom_site_aniso_U_23
_atom_site_aniso_U_13
_atom_site_aniso_U_12
C1 0.0399(12) 0.0363(11) 0.0290(11) 0.0014(9) -0.0100(10) 0.0008(9)
C2 0.0480(13) 0.0382(11) 0.0258(11) -0.0018(9) -0.0050(10) -0.0045(10)
C3 0.0434(13) 0.0326(11) 0.0282(11) -0.0041(9) 0.0066(10) 0.0017(10)
C4 0.0316(11) 0.0313(10) 0.0288(10) 0.0005(9) -0.0003(8) 0.0022(9)
C5 0.0267(10) 0.0244(9) 0.0241(9) 0.0026(8) 0.0000(8) -0.0065(8)
C6 0.0222(10) 0.0244(9) 0.0262(10) -0.0002(8) -0.0005(8) -0.0055(8)
C7 0.0376(12) 0.0247(9) 0.0276(11) 0.0025(8) -0.0025(9) -0.0036(9)
C8 0.0427(13) 0.0223(10) 0.0454(13) 0.0003(9) -0.0058(10) 0.0022(9)
C9 0.0454(13) 0.0280(10) 0.0397(13) -0.0093(9) 0.0060(10) -0.0008(10)
C10 0.0472(13) 0.0315(11) 0.0282(11) -0.0060(9) 0.0026(10) -0.0037(9)
C11 0.0285(10) 0.0249(9) 0.0184(9) -0.0020(8) 0.0000(8) 0.0042(8)
C12 0.0343(11) 0.0268(9) 0.0190(9) -0.0031(8) 0.0027(8) 0.0035(8)
C13 0.0345(11) 0.0330(10) 0.0270(10) -0.0010(9) 0.0031(9) -0.0003(9)
C14 0.0471(13) 0.0411(12) 0.0369(12) -0.0062(10) 0.0085(11) -0.0135(11)
C15 0.0707(17) 0.0264(11) 0.0361(13) 0.0018(9) 0.0144(12) -0.0093(11)
C16 0.0652(16) 0.0268(11) 0.0274(11) 0.0018(9) 0.0080(11) 0.0063(11)
C17 0.0464(13) 0.0265(10) 0.0192(10) -0.0019(8) 0.0069(9) 0.0072(9)
C18 0.0419(12) 0.0364(11) 0.0204(10) 0.0012(9) -0.0008(9) 0.0157(10)
C19 0.0318(11) 0.0436(12) 0.0206(9) -0.0033(9) 0.0002(8) 0.0080(9)
C20 0.0312(12) 0.0624(15) 0.0304(11) -0.0056(11) -0.0047(10) 0.0128(11)
C21 0.0236(11) 0.0851(19) 0.0362(13) -0.0084(13) -0.0018(9) -0.0069(12)
C22 0.0397(12) 0.0584(15) 0.0351(13) -0.0050(11) 0.0038(10) -0.0140(12)
C23 0.0359(12) 0.0392(11) 0.0278(11) -0.0010(9) -0.0013(9) -0.0046(9)
C24 0.0291(10) 0.0339(10) 0.0202(9) -0.0030(8) 0.0020(8) 0.0011(9)
N1 0.0331(9) 0.0322(8) 0.0272(9) -0.0002(7) -0.0049(7) 0.0021(8)
N2 0.0303(9) 0.0239(8) 0.0213(8) 0.0002(6) -0.0021(7) 0.0007(7)
N3 0.0390(10) 0.0271(8) 0.0241(9) -0.0016(7) -0.0019(7) -0.0028(7)

loop_
_atom_type_symbol
_atom_type_description
_atom_type_scat_dispersion_real
_atom_type_scat_dispersion_imag
_atom_type_scat_source
H H 0.0000 0.0000 'International Tables Vol C Tables 4.2.6.8 and 6.1.1.4'
C C 0.0033 0.0016 'International Tables Vol C Tables 4.2.6.8 and 6.1.1.4'
N N 0.0061 0.0033 'International Tables Vol C Tables 4.2.6.8 and 6.1.1.4'

loop_
_geom_angle_atom_site_label_1
_geom_angle_atom_site_label_2
_geom_angle_atom_site_label_3
_geom_angle
N1 C1 C2 124.77(19)
C1 C2 C3 117.09(19)
C4 C3 C2 119.88(19)
C3 C4 C5 118.71(19)
N1 C5 C4 122.40(17)
N1 C5 N2 118.13(17)
C4 C5 N2 119.43(17)
N3 C6 C7 122.42(18)
N3 C6 N2 113.82(16)
C7 C6 N2 123.71(17)
C8 C7 C6 118.40(18)
C7 C8 C9 119.84(19)
C10 C9 C8 117.57(19)
N3 C10 C9 124.22(19)
C24 C11 C12 122.12(17)
C24 C11 N2 119.38(17)
C12 C11 N2 118.44(17)
C11 C12 C13 123.28(17)
C11 C12 C17 118.53(18)
C13 C12 C17 118.19(18)
C14 C13 C12 120.8(2)
C13 C14 C15 120.8(2)
C16 C15 C14 120.4(2)
C15 C16 C17 121.2(2)
C18 C17 C16 122.3(2)
C18 C17 C12 119.25(18)
C16 C17 C12 118.5(2)
C17 C18 C19 122.20(19)
C18 C19 C20 122.4(2)
C18 C19 C24 119.16(19)
C20 C19 C24 118.4(2)
C21 C20 C19 121.6(2)
C20 C21 C22 120.2(2)
C23 C22 C21 120.9(2)
C22 C23 C24 120.5(2)
C11 C24 C23 122.92(18)
C11 C24 C19 118.72(18)
C23 C24 C19 118.36(18)
C5 N1 C1 117.11(17)
C5 N2 C6 125.65(15)
C5 N2 C11 116.83(14)
C6 N2 C11 117.20(14)
C6 N3 C10 117.50(18)

loop_
_geom_bond_atom_site_label_1
_geom_bond_atom_site_label_2
_geom_bond_distance
C1 N1 1.339(3)
C1 C2 1.376(3)
C2 C3 1.377(3)
C3 C4 1.372(3)
C4 C5 1.397(3)
C5 N1 1.329(2)
C5 N2 1.408(2)
C6 N3 1.332(2)
C6 C7 1.393(3)
C6 N2 1.411(2)
C7 C8 1.371(3)
C8 C9 1.380(3)
C9 C10 1.367(3)
C10 N3 1.336(2)
C11 C24 1.396(3)
C11 C12 1.399(3)
C11 N2 1.439(2)
C12 C13 1.419(3)
C12 C17 1.436(3)
C13 C14 1.362(3)
C14 C15 1.407(3)
C15 C16 1.348(3)
C16 C17 1.424(3)
C17 C18 1.388(3)
C18 C19 1.388(3)
C19 C20 1.416(3)
C19 C24 1.435(3)
C20 C21 1.348(3)
C21 C22 1.408(3)
C22 C23 1.360(3)
C23 C24 1.424(3)
